data_2205595
loop_
_publ_author_name
'Din\,cer, Muharrem'
'\"Ozdemir, Nam\?ik'
'\,Cukuroval\?i, Alaaddin'
'Y\?ilmaz, \.Ibrahim'

_publ_section_title
;
 Benzoin thiosemicarbazone
;
_journal_issue 4
_journal_name_full 'Acta Crystallographica Section E'
_journal_page_first o880
_journal_page_last o883
_journal_paper_doi 10.1107/S160053680500646X
_journal_volume 61
_journal_year 2005
_chemical_formula_iupac 'C15 H15 N3 O S'
_chemical_formula_moiety 'C15 H15 N3 O S'
_chemical_formula_sum 'C15 H15 N3 O S'
_chemical_formula_weight 285.36
_chemical_name_systematic
;
Benzoin thiosemicarbazone
;
_space_group_IT_number 14
_symmetry_cell_setting monoclinic
_symmetry_space_group_name_Hall '-P 2ybc'
_symmetry_space_group_name_H-M 'P 1 21/c 1'
_atom_sites_solution_hydrogens geom
_atom_sites_solution_primary direct
_atom_sites_solution_secondary difmap
_audit_creation_method SHELXL-97
_cell_angle_alpha 90.00
_cell_angle_beta 100.266(5)
_cell_angle_gamma 90.00
_cell_formula_units_Z 4
_cell_length_a 6.0440(4)
_cell_length_b 14.6516(9)
_cell_length_c 16.8653(11)
_cell_measurement_reflns_used 15282
_cell_measurement_temperature 296
_cell_measurement_theta_max 27.23
_cell_measurement_theta_min 1.39
_cell_volume 1469.58(17)
_computing_cell_refinement X-AREA
_computing_data_collection 'X-AREA (Stoe & Cie, 2002)'
_computing_data_reduction 'X-RED32 (Stoe & Cie, 2002)'
_computing_molecular_graphics 'ORTEP-3 for Windows (Farrugia, 1997)'
_computing_publication_material 'WinGX (Farrugia, 1999) and PLATON (Spek, 1990)'
_computing_structure_refinement 'SHELXL97 (Sheldrick, 1997)'
_computing_structure_solution 'SHELXS97 (Sheldrick, 1997)'
_diffrn_ambient_temperature 296
_diffrn_detector_area_resol_mean 6.67
_diffrn_measured_fraction_theta_full 0.998
_diffrn_measured_fraction_theta_max 0.998
_diffrn_measurement_device_type 'Stoe IPDS-2'
_diffrn_measurement_method \w
_diffrn_radiation_monochromator 'plane graphite'
_diffrn_radiation_source 'sealed X-ray tube'
_diffrn_radiation_type MoK\a
_diffrn_radiation_wavelength 0.71073
_diffrn_reflns_av_R_equivalents 0.0906
_diffrn_reflns_av_sigmaI/netI 0.0450
_diffrn_reflns_limit_h_max 7
_diffrn_reflns_limit_h_min -7
_diffrn_reflns_limit_k_max 18
_diffrn_reflns_limit_k_min -18
_diffrn_reflns_limit_l_max 21
_diffrn_reflns_limit_l_min -21
_diffrn_reflns_number 16115
_diffrn_reflns_theta_full 27.00
_diffrn_reflns_theta_max 27.00
_diffrn_reflns_theta_min 1.85
_diffrn_standards_decay_% 0
_diffrn_standards_number 0
_exptl_absorpt_coefficient_mu 0.219
_exptl_absorpt_correction_T_max 0.9616
_exptl_absorpt_correction_T_min 0.8784
_exptl_absorpt_correction_type integration
_exptl_absorpt_process_details '(X-RED32; Stoe & Cie, 2002)'
_exptl_crystal_colour colorless
_exptl_crystal_density_diffrn 1.290
_exptl_crystal_density_method 'not measured'
_exptl_crystal_description stick
_exptl_crystal_F_000 600
_exptl_crystal_size_max 0.80
_exptl_crystal_size_mid 0.45
_exptl_crystal_size_min 0.24
_refine_diff_density_max 0.192
_refine_diff_density_min -0.135
_refine_ls_extinction_coef 0.010(2)
_refine_ls_extinction_expression Fc^*^=kFc[1+0.001xFc^2^\l^3^/sin(2\q)]^-1/4^
_refine_ls_extinction_method SHELXL97
_refine_ls_goodness_of_fit_ref 1.028
_refine_ls_hydrogen_treatment constr
_refine_ls_matrix_type full
_refine_ls_number_parameters 182
_refine_ls_number_reflns 3207
_refine_ls_number_restraints 0
_refine_ls_restrained_S_all 1.028
_refine_ls_R_factor_all 0.0482
_refine_ls_R_factor_gt 0.0362
_refine_ls_shift/su_max 0.001
_refine_ls_shift/su_mean 0.000
_refine_ls_structure_factor_coef Fsqd
_refine_ls_weighting_details 'calc w = 1/[\s^2^(Fo^2^)+(0.0593P)^2^+0.0081P] where P = (Fo^2^+2Fc^2^)/3'
_refine_ls_weighting_scheme calc
_refine_ls_wR_factor_gt 0.1027
_refine_ls_wR_factor_ref 0.1067
_reflns_number_gt 2398
_reflns_number_total 3207
_reflns_threshold_expression I>2\s(I)
_cod_data_source_file su6174.cif
_cod_data_source_block I
_cod_original_cell_volume 1469.58(16)
_cod_original_sg_symbol_H-M 'P 21/c'
_cod_database_code 2205595
_cod_database_fobs_code 2205595

loop_
_symmetry_equiv_pos_as_xyz
'x, y, z'
'-x, y+1/2, -z+1/2'
'-x, -y, -z'
'x, -y-1/2, z-1/2'

loop_
_atom_site_label
_atom_site_fract_x
_atom_site_fract_y
_atom_site_fract_z
_atom_site_U_iso_or_equiv
_atom_site_adp_type
_atom_site_calc_flag
_atom_site_refinement_flags
_atom_site_occupancy
_atom_site_type_symbol
S1 0.09858(7) 0.96006(3) 0.38197(2) 0.05904(15) Uani d . 1 S
O1 0.71315(19) 0.80612(8) 0.33544(6) 0.0610(3) Uani d . 1 O
H1 0.7975 0.8491 0.3499 0.092 Uiso calc R 1 H
N1 0.5977(2) 0.81768(8) 0.49710(7) 0.0522(3) Uani d . 1 N
N2 0.4387(2) 0.85340(9) 0.43656(7) 0.0556(3) Uani d . 1 N
H2 0.4395 0.8400 0.3870 0.067 Uiso calc R 1 H
N3 0.2820(3) 0.92228(11) 0.53372(8) 0.0702(4) Uani d . 1 N
H3A 0.3799 0.8949 0.5690 0.084 Uiso calc R 1 H
H3B 0.1843 0.9578 0.5489 0.084 Uiso calc R 1 H
C1 0.7463(2) 0.76325(9) 0.47784(8) 0.0475(3) Uani d . 1 C
C2 0.2818(2) 0.90975(10) 0.45663(9) 0.0508(3) Uani d . 1 C
C3 0.7615(3) 0.73295(10) 0.39240(8) 0.0500(3) Uani d . 1 C
H3 0.9156 0.7122 0.3922 0.060 Uiso calc R 1 H
C4 0.9115(2) 0.72722(9) 0.54607(8) 0.0477(3) Uani d . 1 C
C5 1.0271(3) 0.64655(11) 0.53916(10) 0.0629(4) Uani d . 1 C
H5 0.9984 0.6137 0.4912 0.076 Uiso calc R 1 H
C6 1.1837(4) 0.61454(14) 0.60257(11) 0.0797(6) Uani d . 1 C
H6 1.2598 0.5603 0.5973 0.096 Uiso calc R 1 H
C7 1.2274(4) 0.66265(16) 0.67365(11) 0.0826(6) Uani d . 1 C
H7 1.3357 0.6418 0.7160 0.099 Uiso calc R 1 H
C8 1.1116(4) 0.74118(15) 0.68198(11) 0.0832(6) Uani d . 1 C
H8 1.1385 0.7728 0.7306 0.100 Uiso calc R 1 H
C9 0.9552(3) 0.77372(12) 0.61881(9) 0.0669(5) Uani d . 1 C
H9 0.8780 0.8274 0.6250 0.080 Uiso calc R 1 H
C10 0.6037(3) 0.65536(10) 0.36251(8) 0.0516(3) Uani d . 1 C
C11 0.4493(3) 0.62048(13) 0.40468(12) 0.0739(5) Uani d . 1 C
H11 0.4402 0.6444 0.4551 0.089 Uiso calc R 1 H
C12 0.3071(4) 0.55048(15) 0.37383(15) 0.0905(7) Uani d . 1 C
H12 0.2026 0.5282 0.4033 0.109 Uiso calc R 1 H
C13 0.3185(4) 0.51382(14) 0.30073(13) 0.0823(6) Uani d . 1 C
H13 0.2213 0.4670 0.2799 0.099 Uiso calc R 1 H
C14 0.4726(4) 0.54590(13) 0.25827(11) 0.0847(6) Uani d . 1 C
H14 0.4818 0.5204 0.2085 0.102 Uiso calc R 1 H
C15 0.6165(4) 0.61618(13) 0.28831(9) 0.0726(5) Uani d . 1 C
H15 0.7221 0.6373 0.2588 0.087 Uiso calc R 1 H

loop_
_atom_site_aniso_label
_atom_site_aniso_U_11
_atom_site_aniso_U_22
_atom_site_aniso_U_33
_atom_site_aniso_U_12
_atom_site_aniso_U_13
_atom_site_aniso_U_23
S1 0.0556(3) 0.0590(2) 0.0586(2) 0.01381(17) -0.00040(16) 0.00196(16)
O1 0.0647(7) 0.0657(7) 0.0510(6) 0.0001(5) 0.0057(5) 0.0102(5)
N1 0.0519(7) 0.0518(6) 0.0491(6) 0.0106(5) -0.0014(5) -0.0036(5)
N2 0.0569(8) 0.0589(7) 0.0471(6) 0.0178(6) -0.0015(5) -0.0051(5)
N3 0.0696(9) 0.0859(10) 0.0524(7) 0.0338(8) 0.0033(6) -0.0039(7)
C1 0.0478(8) 0.0466(7) 0.0465(7) 0.0025(6) 0.0042(6) -0.0021(5)
C2 0.0471(8) 0.0473(7) 0.0558(8) 0.0038(6) 0.0030(6) -0.0026(6)
C3 0.0473(8) 0.0577(8) 0.0442(7) 0.0087(6) 0.0062(6) 0.0015(6)
C4 0.0476(8) 0.0487(7) 0.0459(7) 0.0037(6) 0.0056(6) 0.0013(5)
C5 0.0649(10) 0.0650(9) 0.0558(8) 0.0167(8) 0.0023(7) -0.0045(7)
C6 0.0844(13) 0.0771(11) 0.0724(11) 0.0347(10) -0.0002(9) 0.0038(9)
C7 0.0859(14) 0.0928(13) 0.0599(10) 0.0262(11) -0.0120(9) 0.0063(9)
C8 0.1025(16) 0.0843(13) 0.0530(9) 0.0199(11) -0.0126(9) -0.0070(9)
C9 0.0813(12) 0.0612(9) 0.0529(8) 0.0160(8) -0.0029(8) -0.0052(7)
C10 0.0524(8) 0.0539(7) 0.0463(7) 0.0109(6) 0.0031(6) -0.0042(6)
C11 0.0708(11) 0.0777(11) 0.0784(11) -0.0115(9) 0.0270(9) -0.0303(9)
C12 0.0768(14) 0.0834(13) 0.1164(17) -0.0184(10) 0.0311(12) -0.0372(12)
C13 0.0815(14) 0.0666(11) 0.0885(14) 0.0026(9) -0.0134(11) -0.0213(10)
C14 0.1248(19) 0.0701(11) 0.0501(9) 0.0095(11) -0.0095(10) -0.0149(8)
C15 0.0980(14) 0.0737(11) 0.0455(8) 0.0076(10) 0.0115(8) -0.0033(7)

loop_
_atom_type_symbol
_atom_type_description
_atom_type_scat_dispersion_real
_atom_type_scat_dispersion_imag
_atom_type_scat_source
C C 0.0033 0.0016 'International Tables Vol C Tables 4.2.6.8 and 6.1.1.4'
H H 0.0000 0.0000 'International Tables Vol C Tables 4.2.6.8 and 6.1.1.4'
N N 0.0061 0.0033 'International Tables Vol C Tables 4.2.6.8 and 6.1.1.4'
O O 0.0106 0.0060 'International Tables Vol C Tables 4.2.6.8 and 6.1.1.4'
S S 0.1246 0.1234 'International Tables Vol C Tables 4.2.6.8 and 6.1.1.4'

loop_
_geom_angle_atom_site_label_1
_geom_angle_atom_site_label_2
_geom_angle_atom_site_label_3
_geom_angle
_geom_angle_publ_flag
C3 O1 H1 109.5 ?
C1 N1 N2 118.42(12) yes
C2 N2 N1 118.52(12) yes
C2 N2 H2 120.7 ?
N1 N2 H2 120.7 ?
C2 N3 H3A 120.0 ?
C2 N3 H3B 120.0 ?
H3A N3 H3B 120.0 ?
N1 C1 C4 115.47(12) yes
N1 C1 C3 125.55(12) yes
C4 C1 C3 118.98(12) yes
N3 C2 N2 117.31(13) yes
N3 C2 S1 124.16(12) yes
N2 C2 S1 118.54(11) yes
O1 C3 C10 107.32(11) yes
O1 C3 C1 112.07(11) yes
C10 C3 C1 113.15(12) yes
O1 C3 H3 108.0 ?
C10 C3 H3 108.0 ?
C1 C3 H3 108.0 ?
C9 C4 C5 118.26(13) ?
C9 C4 C1 120.53(13) yes
C5 C4 C1 121.21(13) yes
C6 C5 C4 120.71(15) ?
C6 C5 H5 119.6 ?
C4 C5 H5 119.6 ?
C7 C6 C5 120.07(17) ?
C7 C6 H6 120.0 ?
C5 C6 H6 120.0 ?
C8 C7 C6 119.91(16) ?
C8 C7 H7 120.0 ?
C6 C7 H7 120.0 ?
C7 C8 C9 120.34(17) ?
C7 C8 H8 119.8 ?
C9 C8 H8 119.8 ?
C8 C9 C4 120.69(16) ?
C8 C9 H9 119.7 ?
C4 C9 H9 119.7 ?
C11 C10 C15 117.74(16) ?
C11 C10 C3 123.74(13) yes
C15 C10 C3 118.52(15) yes
C10 C11 C12 121.21(17) ?
C10 C11 H11 119.4 ?
C12 C11 H11 119.4 ?
C13 C12 C11 120.5(2) ?
C13 C12 H12 119.7 ?
C11 C12 H12 119.7 ?
C14 C13 C12 119.54(19) ?
C14 C13 H13 120.2 ?
C12 C13 H13 120.2 ?
C13 C14 C15 120.69(17) ?
C13 C14 H14 119.7 ?
C15 C14 H14 119.7 ?
C14 C15 C10 120.28(19) ?
C14 C15 H15 119.9 ?
C10 C15 H15 119.9 ?

loop_
_geom_bond_atom_site_label_1
_geom_bond_atom_site_label_2
_geom_bond_distance
_geom_bond_publ_flag
S1 C2 1.6907(14) yes
O1 C3 1.4343(17) yes
O1 H1 0.8200 ?
N1 C1 1.2853(18) yes
N1 N2 1.3747(16) yes
N2 C2 1.3451(19) yes
N2 H2 0.8600 ?
N3 C2 1.3127(19) yes
N3 H3A 0.8600 ?
N3 H3B 0.8600 ?
C1 C4 1.4803(18) yes
C1 C3 1.5262(19) yes
C3 C10 1.512(2) yes
C3 H3 0.9800 ?
C4 C9 1.387(2) ?
C4 C5 1.388(2) ?
C5 C6 1.378(2) ?
C5 H5 0.9300 ?
C6 C7 1.375(3) ?
C6 H6 0.9300 ?
C7 C8 1.367(3) ?
C7 H7 0.9300 ?
C8 C9 1.377(2) ?
C8 H8 0.9300 ?
C9 H9 0.9300 ?
C10 C11 1.369(2) ?
C10 C15 1.391(2) ?
C11 C12 1.379(3) ?
C11 H11 0.9300 ?
C12 C13 1.358(3) ?
C12 H12 0.9300 ?
C13 C14 1.356(3) ?
C13 H13 0.9300 ?
C14 C15 1.384(3) ?
C14 H14 0.9300 ?
C15 H15 0.9300 ?

loop_
_geom_hbond_atom_site_label_D
_geom_hbond_atom_site_label_H
_geom_hbond_atom_site_label_A
_geom_hbond_site_symmetry_A
_geom_hbond_distance_DH
_geom_hbond_distance_HA
_geom_hbond_distance_DA
_geom_hbond_angle_DHA
N2 H2 O1 . 0.86 2.06 2.6738(18) 128
N3 H3A N1 . 0.86 2.25 2.6057(18) 105
O1 H1 S1 1_655 0.82 2.43 3.2370(12) 169
N3 H3B S1 3_576 0.86 2.54 3.3840(14) 168
C6 H6 Cg1 1_655 0.93 2.83 3.665(2) 150

loop_
_geom_torsion_atom_site_label_1
_geom_torsion_atom_site_label_2
_geom_torsion_atom_site_label_3
_geom_torsion_atom_site_label_4
_geom_torsion
_geom_torsion_publ_flag
C1 N1 N2 C2 179.44(14) yes
N2 N1 C1 C4 -179.82(12) ?
N2 N1 C1 C3 -0.8(2) ?
N1 N2 C2 N3 -4.4(2) ?
N1 N2 C2 S1 175.39(10) yes
N1 C1 C3 O1 39.6(2) ?
C4 C1 C3 O1 -141.43(13) ?
N1 C1 C3 C10 -81.90(18) ?
C4 C1 C3 C10 97.06(15) ?
N1 C1 C4 C9 -23.1(2) ?
C3 C1 C4 C9 157.87(15) ?
N1 C1 C4 C5 157.08(16) ?
C3 C1 C4 C5 -22.0(2) ?
C9 C4 C5 C6 -1.1(3) ?
C1 C4 C5 C6 178.76(17) ?
C4 C5 C6 C7 -0.1(3) ?
C5 C6 C7 C8 1.5(4) ?
C6 C7 C8 C9 -1.7(4) ?
C7 C8 C9 C4 0.4(3) ?
C5 C4 C9 C8 0.9(3) ?
C1 C4 C9 C8 -178.91(17) ?
O1 C3 C10 C11 -119.04(17) ?
C1 C3 C10 C11 5.1(2) ?
O1 C3 C10 C15 61.61(17) ?
C1 C3 C10 C15 -174.25(13) ?
C15 C10 C11 C12 -1.7(3) ?
C3 C10 C11 C12 178.98(18) ?
C10 C11 C12 C13 0.6(3) ?
C11 C12 C13 C14 0.6(3) ?
C12 C13 C14 C15 -0.7(3) ?
C13 C14 C15 C10 -0.4(3) ?
C11 C10 C15 C14 1.6(3) ?
C3 C10 C15 C14 -179.03(15) ?
